data_2007114
loop_
_publ_author_name
'Alcock, Nathaniel W.'
'Clase, Howard J.'
' Siltchenko, Svetlana'
'Rybak-Akimova, Elena'
'Busch, Daryle H. '

_publ_section_title
;Chloro(<i>N</i>,<i>N</i>',<i>N</i>''-trimethyl-1,5,9-triazacyclododecane-\k^3^<i>N</i>)zinc(II)
 Hexafluorophosphate
;
_journal_issue 3
_journal_name_full 'Acta Crystallographica Section C'
_journal_page_first 338
_journal_page_last 340
_journal_paper_doi 10.1107/S0108270197015187
_journal_volume 54
_journal_year 1998
_chemical_formula_iupac '[Zn Cl (C12 H27 N3)] P F6'
_chemical_formula_moiety 'C12 H27 Cl N3 Zn , F6 P1'
_chemical_formula_sum 'C12 H27 Cl F6 N3 P Zn'
_chemical_formula_weight 459.16
_chemical_name_systematic
;
Chloro[N,N',N''-trimethyl-1,5,9-triazacyclododecane] Zinc(II)
Hexafluorophosphate.
;
_space_group_IT_number 33
_symmetry_cell_setting orthorhombic
_symmetry_space_group_name_Hall 'P 2c -2n'
_symmetry_space_group_name_H-M 'P n a 21'
_audit_creation_method SHELXL-97
_cell_angle_alpha 90.00
_cell_angle_beta 90.00
_cell_angle_gamma 90.00
_cell_formula_units_Z 4
_cell_length_a 15.896(2)
_cell_length_b 11.1691(5)
_cell_length_c 10.3650(10)
_cell_measurement_reflns_used 8192
_cell_measurement_temperature 180(2)
_cell_measurement_theta_max 20
_cell_measurement_theta_min 3
_cell_volume 1840.2(3)
_computing_cell_refinement 'SAINT (Siemens, 1995)'
_computing_data_collection 'SMART (Siemens, 1994)'
_computing_data_reduction SAINT
_computing_molecular_graphics 'SHELXTL/PC (Sheldrick, 1995)'
_computing_publication_material SHELXTL/PC
_computing_structure_refinement 'SHELXL97 (Sheldrick, 1997)'
_computing_structure_solution 'SHELXS97 (Sheldrick, 1990)'
_diffrn_ambient_temperature 180(2)
_diffrn_detector_area_resol_mean 8.192
_diffrn_measured_fraction_theta_full 0.938
_diffrn_measured_fraction_theta_max 0.938
_diffrn_measurement_device_type 'Siemens SMART diffractometer'
_diffrn_measurement_method '\w scans'
_diffrn_radiation_monochromator graphite
_diffrn_radiation_source 'fine-focus sealed tube'
_diffrn_radiation_type MoK\a
_diffrn_radiation_wavelength 0.71073
_diffrn_reflns_av_R_equivalents 0.0163
_diffrn_reflns_av_sigmaI/netI 0.0207
_diffrn_reflns_limit_h_max 21
_diffrn_reflns_limit_h_min -17
_diffrn_reflns_limit_k_max 13
_diffrn_reflns_limit_k_min -14
_diffrn_reflns_limit_l_max 13
_diffrn_reflns_limit_l_min -13
_diffrn_reflns_number 10628
_diffrn_reflns_theta_full 28.55
_diffrn_reflns_theta_max '28.55\% (97% complete to \q = 26\%)'
_diffrn_reflns_theta_min 2.23
_diffrn_standards_decay_% nil
_exptl_absorpt_coefficient_mu 1.624
_exptl_absorpt_correction_T_max 0.539
_exptl_absorpt_correction_T_min 0.476
_exptl_absorpt_correction_type 'multi-scan (SADABS; Sheldrick, 1996)'
_exptl_crystal_colour colorless
_exptl_crystal_density_diffrn 1.657
_exptl_crystal_density_method 'not measured'
_exptl_crystal_description block
_exptl_crystal_F_000 944
_exptl_crystal_size_max 0.50
_exptl_crystal_size_mid 0.38
_exptl_crystal_size_min 0.38
_refine_diff_density_max 0.26
_refine_diff_density_min -0.25
_refine_ls_abs_structure_details 'Flack (1983)'
_refine_ls_abs_structure_Flack 0.580(6)
_refine_ls_extinction_coef 0.0092(3)
_refine_ls_extinction_method SHELXL
_refine_ls_goodness_of_fit_ref 1.032
_refine_ls_matrix_type full
_refine_ls_number_parameters 222
_refine_ls_number_reflns 4186
_refine_ls_number_restraints 1
_refine_ls_restrained_S_all 1.032
_refine_ls_R_factor_all 0.0189
_refine_ls_R_factor_gt 0.0171
_refine_ls_shift/su_max 0.006
_refine_ls_shift/su_mean 0.001
_refine_ls_structure_factor_coef Fsqd
_refine_ls_weighting_scheme
; calc w = 1/[\s^2^(Fo^2^)+(0.0253P)^2^] where
P=(Fo^2^+2Fc^2^)/3
;
_refine_ls_wR_factor_ref 0.0427
_reflns_number_gt 3964
_reflns_number_total 4186
_reflns_threshold_expression I>2\s(I)
_cod_data_source_file mu1373.cif
_cod_data_source_block svet2
_cod_depositor_comments
;
The following automatic conversions were performed:
'_symmetry_cell_setting' value 'Orthorhombic' changed to 'orthorhombic'
according to '/home/saulius/struct/CIF-dictionaries/cif_core.dic'
dictionary named 'cif_core.dic' version 2.4.1 from
2010-06-29.

'_geom_bond_publ_flag' value 'Y' changed to 'y' according to
'/home/saulius/struct/CIF-dictionaries/cif_core.dic' dictionary named
'cif_core.dic' version 2.4.1 from 2010-06-29 (4 times).

Automatic conversion script
Id: cif_fix_enum 1527 2010-12-29 10:47:43Z saulius 

The following automatic conversions were performed:

'_symmetry_cell_setting' value 'Orthorhombic' changed to
'orthorhombic' according to
/home/saulius/struct/CIF-dictionaries/cif_core.dic dictionary named
'cif_core.dic' version 2.4.1 from 2010-06-29.

Automatic conversion script
Id: cif_fix_values 1715 2011-07-08 13:25:40Z adriana 
;
_cod_original_cell_volume 1840.3(2)
_cod_database_code 2007114
_cod_database_fobs_code 2007114

loop_
_symmetry_equiv_pos_as_xyz
'x, y, z'
'-x, -y, z+1/2'
'x+1/2, -y+1/2, z'
'-x+1/2, y+1/2, z+1/2'

loop_
_atom_site_label
_atom_site_fract_x
_atom_site_fract_y
_atom_site_fract_z
_atom_site_U_iso_or_equiv
_atom_site_adp_type
_atom_site_calc_flag
_atom_site_refinement_flags
_atom_site_occupancy
_atom_site_disorder_assembly
_atom_site_disorder_group
_atom_site_type_symbol
Zn(1) .224041(9) .682035(12) .597266(17) .01786(5) Uani d . 1 . . Zn
Cl(1) .30166(3) .84419(3) .61705(5) .03286(10) Uani d . 1 . . Cl
N(1) .26844(7) .56569(11) .46128(13) .0187(3) Uani d . 1 . . N
C(2) .36118(9) .58219(15) .44665(18) .0289(4) Uani d . 1 . . C
H(2A) .3816 .5327 .3751 .043 Uiso calc R 1 . . H
H(2B) .3895 .5582 .5266 .043 Uiso calc R 1 . . H
H(2C) .3734 .6666 .4286 .043 Uiso calc R 1 . . H
C(3) .22821(10) .60321(14) .33813(15) .0240(3) Uani d . 1 . . C
H(3A) .2532 .5556 .2673 .029 Uiso calc R 1 . . H
H(3B) .2427 .6882 .3223 .029 Uiso calc R 1 . . H
C(4) .13205(10) .59031(16) .33097(17) .0266(4) Uani d . 1 . . C
H(4A) .1118 .6457 .2631 .032 Uiso calc R 1 . . H
H(4B) .1197 .5080 .3009 .032 Uiso calc R 1 . . H
C(5) .07875(10) .61264(15) .45178(17) .0252(3) Uani d . 1 . . C
H(5A) .0196 .6248 .4247 .030 Uiso calc R 1 . . H
H(5B) .0805 .5397 .5060 .030 Uiso calc R 1 . . H
N(6) .10477(8) .71690(11) .53259(13) .0216(3) Uani d . 1 . . N
C(7) .09952(11) .83010(14) .45678(19) .0314(4) Uani d . 1 . . C
H(7A) .0415 .8422 .4274 .047 Uiso calc R 1 . . H
H(7B) .1370 .8249 .3819 .047 Uiso calc R 1 . . H
H(7C) .1166 .8976 .5112 .047 Uiso calc R 1 . . H
C(8) .04678(11) .72925(15) .64560(18) .0305(4) Uani d . 1 . . C
H(8A) -.0115 .7360 .6127 .037 Uiso calc R 1 . . H
H(8B) .0602 .8051 .6905 .037 Uiso calc R 1 . . H
C(9) .04951(11) .62766(16) .74436(18) .0308(4) Uani d . 1 . . C
H(9A) .0007 .6366 .8028 .037 Uiso calc R 1 . . H
H(9B) .0426 .5509 .6978 .037 Uiso calc R 1 . . H
C(10) .12878(12) .61971(17) .82637(18) .0324(4) Uani d . 1 . . C
H(10A) .1395 .6995 .8646 .039 Uiso calc R 1 . . H
H(10B) .1179 .5635 .8983 .039 Uiso calc R 1 . . H
N(11) .20680(8) .58002(11) .75792(13) .0228(3) Uani d . 1 . . N
C(12) .27894(12) .59804(17) .84771(19) .0356(4) Uani d . 1 . . C
H(12A) .2679 .5560 .9289 .053 Uiso calc R 1 . . H
H(12B) .2860 .6837 .8648 .053 Uiso calc R 1 . . H
H(12C) .3304 .5662 .8084 .053 Uiso calc R 1 . . H
C(13) .20005(11) .44911(14) .72533(17) .0250(3) Uani d . 1 . . C
H(13A) .1436 .4339 .6886 .030 Uiso calc R 1 . . H
H(13B) .2046 .4024 .8062 .030 Uiso calc R 1 . . H
C(14) .26562(10) .40322(14) .63101(17) .0263(4) Uani d . 1 . . C
H(14A) .2678 .3148 .6376 .032 Uiso calc R 1 . . H
H(14B) .3213 .4344 .6575 .032 Uiso calc R 1 . . H
C(15) .25099(11) .43662(13) .49046(16) .0235(3) Uani d . 1 . . C
H(15A) .2875 .3861 .4354 .028 Uiso calc R 1 . . H
H(15B) .1918 .4186 .4678 .028 Uiso calc R 1 . . H
P(1) .03232(2) .18870(3) .58614(5) .02322(9) Uani d . 1 . . P
F(1) .02632(8) .12076(11) .45162(12) .0498(3) Uani d . 1 . . F
F(2) .00068(9) .07169(10) .65918(13) .0538(3) Uani d . 1 . . F
F(3) -.06291(6) .23059(10) .57003(12) .0470(3) Uani d . 1 . . F
F(4) .12738(6) .14696(12) .60296(16) .0603(3) Uani d . 1 . . F
F(5) .06339(9) .30656(10) .51324(13) .0553(4) Uani d . 1 . . F
F(6) .03872(7) .25712(10) .72147(11) .0393(3) Uani d . 1 . . F

loop_
_atom_site_aniso_label
_atom_site_aniso_U_11
_atom_site_aniso_U_22
_atom_site_aniso_U_33
_atom_site_aniso_U_12
_atom_site_aniso_U_13
_atom_site_aniso_U_23
Zn(1) .01722(8) .01627(7) .02009(8) -.00101(5) -.00113(8) -.00063(8)
Cl(1) .0332(2) .02309(16) .0423(3) -.00950(14) -.00281(19) -.00545(18)
N(1) .0174(6) .0169(6) .0219(7) -.0013(5) .0009(5) .0012(5)
C(2) .0189(7) .0300(8) .0377(10) -.0003(6) .0058(7) .0000(7)
C(3) .0291(9) .0241(8) .0188(8) -.0005(6) .0029(6) .0006(6)
C(4) .0277(9) .0289(8) .0233(9) -.0001(7) -.0069(7) -.0014(7)
C(5) .0185(8) .0264(8) .0307(9) -.0011(6) -.0050(7) -.0020(7)
N(6) .0191(6) .0195(6) .0260(7) .0024(5) -.0008(5) -.0002(5)
C(7) .0297(9) .0255(8) .0389(10) .0063(7) -.0038(8) .0059(7)
C(8) .0236(8) .0306(8) .0372(10) .0065(7) .0057(7) -.0031(7)
C(9) .0276(9) .0351(9) .0296(10) -.0020(7) .0125(7) -.0041(7)
C(10) .0420(10) .0319(9) .0234(9) -.0036(7) .0103(8) -.0028(7)
N(11) .0280(7) .0207(6) .0196(7) -.0022(5) -.0026(5) .0001(5)
C(12) .0419(11) .0350(9) .0299(10) -.0039(8) -.0156(8) .0018(8)
C(13) .0301(9) .0207(7) .0242(8) -.0041(6) -.0015(7) .0046(6)
C(14) .0284(8) .0176(7) .0330(11) .0023(6) -.0031(6) .0052(6)
C(15) .0272(8) .0148(7) .0285(9) .0013(6) .0020(7) -.0011(6)
P(1) .01956(16) .02818(18) .0219(2) -.00182(13) .00105(19) .00006(17)
F(1) .0552(7) .0612(8) .0329(7) -.0046(6) -.0014(5) -.0187(6)
F(2) .0759(9) .0370(6) .0485(8) -.0157(6) -.0091(6) .0140(6)
F(3) .0245(5) .0616(6) .0549(8) .0073(5) -.0057(5) -.0007(6)
F(4) .0287(5) .1064(9) .0458(7) .0234(6) -.0021(7) -.0087(9)
F(5) .0681(9) .0563(7) .0416(7) -.0371(6) -.0126(6) .0194(6)
F(6) .0430(6) .0465(6) .0285(6) -.0025(5) .0010(4) -.0093(5)

loop_
_atom_type_symbol
_atom_type_description
_atom_type_scat_dispersion_real
_atom_type_scat_dispersion_imag
_atom_type_scat_source
C C 0.0033 0.0016 'International Tables Vol C Tables 4.2.6.8 and 6.1.1.4'
H H 0.0000 0.0000 'International Tables Vol C Tables 4.2.6.8 and 6.1.1.4'
N N 0.0061 0.0033 'International Tables Vol C Tables 4.2.6.8 and 6.1.1.4'
Cl Cl 0.1484 0.1585 'International Tables Vol C Tables 4.2.6.8 and 6.1.1.4'
F F 0.0171 0.0103 'International Tables Vol C Tables 4.2.6.8 and 6.1.1.4'
P P 0.1023 0.0942 'International Tables Vol C Tables 4.2.6.8 and 6.1.1.4'
Zn Zn 0.2839 1.4301 'International Tables Vol C Tables 4.2.6.8 and 6.1.1.4'

loop_
_geom_angle_atom_site_label_1
_geom_angle_atom_site_label_2
_geom_angle_atom_site_label_3
_geom_angle
_geom_angle_publ_flag
N(11) Zn(1) N(1) 104.76(5) y
N(11) Zn(1) N(6) 104.45(5) y
N(1) Zn(1) N(6) 102.41(5) y
N(11) Zn(1) Cl(1) 117.37(4) y
N(1) Zn(1) Cl(1) 113.21(4) y
N(6) Zn(1) Cl(1) 113.13(4) y
C(3) N(1) C(2) 107.60(12) ?
C(3) N(1) C(15) 111.38(12) ?
C(2) N(1) C(15) 108.78(12) ?
C(3) N(1) Zn(1) 105.32(9) ?
C(2) N(1) Zn(1) 109.43(10) ?
C(15) N(1) Zn(1) 114.12(10) ?
N(1) C(3) C(4) 116.26(13) ?
C(5) C(4) C(3) 119.67(13) ?
N(6) C(5) C(4) 115.62(13) ?
C(7) N(6) C(5) 110.50(13) ?
C(7) N(6) C(8) 107.45(12) ?
C(5) N(6) C(8) 109.90(12) ?
C(7) N(6) Zn(1) 112.67(10) ?
C(5) N(6) Zn(1) 106.96(9) ?
C(8) N(6) Zn(1) 109.35(10) ?
N(6) C(8) C(9) 115.98(13) ?
C(10) C(9) C(8) 116.15(15) ?
N(11) C(10) C(9) 116.01(14) ?
C(12) N(11) C(10) 107.56(13) ?
C(12) N(11) C(13) 109.05(13) ?
C(10) N(11) C(13) 109.59(13) ?
C(12) N(11) Zn(1) 109.36(11) ?
C(10) N(11) Zn(1) 109.49(10) ?
C(13) N(11) Zn(1) 111.70(10) ?
N(11) C(13) C(14) 115.07(13) ?
C(13) C(14) C(15) 115.39(13) ?
N(1) C(15) C(14) 113.62(13) ?
F(1) P(1) F(4) 90.76(8) ?
F(1) P(1) F(2) 90.36(7) ?
F(4) P(1) F(2) 90.42(7) ?
F(1) P(1) F(3) 89.50(7) ?
F(4) P(1) F(3) 179.72(9) ?
F(2) P(1) F(3) 89.47(7) ?
F(1) P(1) F(5) 89.83(7) ?
F(4) P(1) F(5) 89.98(8) ?
F(2) P(1) F(5) 179.55(8) ?
F(3) P(1) F(5) 90.13(7) ?
F(1) P(1) F(6) 179.79(7) ?
F(4) P(1) F(6) 89.05(8) ?
F(2) P(1) F(6) 89.73(7) ?
F(3) P(1) F(6) 90.69(6) ?
F(5) P(1) F(6) 90.08(7) ?

loop_
_geom_bond_atom_site_label_1
_geom_bond_atom_site_label_2
_geom_bond_site_symmetry_2
_geom_bond_distance
_geom_bond_publ_flag
Zn(1) N(11) . 2.0363(13) y
Zn(1) N(1) . 2.0429(13) y
Zn(1) N(6) . 2.0484(13) y
Zn(1) Cl(1) . 2.2010(4) y
N(1) C(3) . 1.488(2) ?
N(1) C(2) . 1.4935(18) ?
N(1) C(15) . 1.4988(19) ?
C(3) C(4) . 1.537(2) ?
C(4) C(5) . 1.532(2) ?
C(5) N(6) . 1.493(2) ?
N(6) C(7) . 1.4910(19) ?
N(6) C(8) . 1.497(2) ?
C(8) C(9) . 1.529(3) ?
C(9) C(10) . 1.523(3) ?
C(10) N(11) . 1.496(2) ?
N(11) C(12) . 1.491(2) ?
N(11) C(13) . 1.505(2) ?
C(13) C(14) . 1.518(2) ?
C(14) C(15) . 1.522(2) ?
P(1) F(1) . 1.5903(12) ?
P(1) F(4) . 1.5910(10) ?
P(1) F(2) . 1.5919(12) ?
P(1) F(3) . 1.5932(11) ?
P(1) F(5) . 1.5962(11) ?
P(1) F(6) . 1.6007(12) ?
